data_1507542
loop_
_publ_author_name
'S\"ontjens, Serge H. M'
'Meijer, Joris T.'
'Kooijman, Huub'
'Spek, Anthony L.'
'van Genderen, Marcel H. P.'
'Sijbesma, Rint P.'
'Meijer, E. W.'

_publ_section_title
;
 A Multiple Hydrogen-Bond Scaffold Based on Dipyrimidin-2-ylamine
;
_journal_issue 24
_journal_name_full 'Organic Letters'
_journal_page_first 3887
_journal_paper_doi 10.1021/ol016750a
_journal_volume 3
_journal_year 2001
_chemical_compound_source 'see text'
_chemical_formula_moiety 'C11 H13 N5 O'
_chemical_formula_sum 'C11 H13 N5 O'
_chemical_formula_weight 231.26
_chemical_name_systematic
;
6'-hydroxy-4',4,6-trimethylpyrimidin-2,2'-ylamine
;
_space_group_IT_number 2
_symmetry_cell_setting triclinic
_symmetry_space_group_name_Hall '-P 1'
_symmetry_space_group_name_H-M 'P -1'
_atom_sites_solution_hydrogens mixed
_atom_sites_solution_primary direct
_atom_sites_solution_secondary difmap
_cell_angle_alpha 71.179(10)
_cell_angle_beta 79.323(10)
_cell_angle_gamma 78.471(10)
_cell_formula_units_Z 4
_cell_length_a 7.6360(10)
_cell_length_b 11.124(2)
_cell_length_c 14.903(3)
_cell_measurement_reflns_used 234
_cell_measurement_temperature 150
_cell_measurement_theta_max 25.0
_cell_measurement_theta_min 2.0
_cell_volume 1164.0(4)
_computing_cell_refinement 'Denzo (Otwinowski & Minor, 1997)'
_computing_data_collection 'Collect (Nonius, 1998)'
_computing_data_reduction 'Denzo (Otwinowski & Minor, 1997)'
_computing_molecular_graphics 'PLATON (Spek, 2001)'
_computing_publication_material 'PLATON (Spek, 2001)'
_computing_structure_refinement 'SHELXL-97 (Sheldrick, 1997)'
_computing_structure_solution 'SHELXS86 (Sheldrick, 1986)'
_diffrn_ambient_temperature 150
_diffrn_detector_area_resol_mean 18.4
_diffrn_measured_fraction_theta_full 1.00
_diffrn_measured_fraction_theta_max 1.00
_diffrn_measurement_device_type 'Nonius Kappa CCD area detector'
_diffrn_measurement_method '\f scans and \w scans with \k offset'
_diffrn_radiation_monochromator graphite
_diffrn_radiation_source 'Rotating Anode'
_diffrn_radiation_type MoKa
_diffrn_radiation_wavelength 0.71073
_diffrn_reflns_av_R_equivalents 0.0671
_diffrn_reflns_av_sigmaI/netI 0.0481
_diffrn_reflns_limit_h_max 9
_diffrn_reflns_limit_h_min -9
_diffrn_reflns_limit_k_max 14
_diffrn_reflns_limit_k_min -14
_diffrn_reflns_limit_l_max 18
_diffrn_reflns_limit_l_min -19
_diffrn_reflns_number 30092
_diffrn_reflns_reduction_process
;
 ?
;
_diffrn_reflns_theta_full 27.48
_diffrn_reflns_theta_max 27.48
_diffrn_reflns_theta_min 1.96
_diffrn_standards_number 0
_exptl_absorpt_coefficient_mu 0.091
_exptl_absorpt_correction_type none
_exptl_crystal_colour colourless
_exptl_crystal_density_diffrn 1.320
_exptl_crystal_density_method 'Not Measured'
_exptl_crystal_description needle
_exptl_crystal_F_000 488
_exptl_crystal_size_max 0.250
_exptl_crystal_size_mid 0.060
_exptl_crystal_size_min 0.030
_refine_diff_density_max 0.221
_refine_diff_density_min -0.220
_refine_diff_density_rms 0.045
_refine_ls_abs_structure_Flack none
_refine_ls_extinction_method none
_refine_ls_goodness_of_fit_ref 1.038
_refine_ls_hydrogen_treatment mixed
_refine_ls_matrix_type full
_refine_ls_number_parameters 337
_refine_ls_number_reflns 5297
_refine_ls_number_restraints 0
_refine_ls_restrained_S_all 1.038
_refine_ls_R_factor_all 0.0805
_refine_ls_R_factor_gt 0.0459
_refine_ls_shift/su_max 0.000
_refine_ls_shift/su_mean 0.000
_refine_ls_structure_factor_coef Fsqd
_refine_ls_weighting_details 'w=1/[\s^2^(F~o~^2^)+(0.0579P)^2^+0.14P] where P=(F~o~^2^+2Fc^2^)/3'
_refine_ls_weighting_scheme calc
_refine_ls_wR_factor_gt 0.1066
_refine_ls_wR_factor_ref 0.1200
_reflns_number_gt 3574
_reflns_number_total 5297
_reflns_threshold_expression I>2\s(I)
_cod_data_source_file ol016750a_s2.cif
_cod_data_source_block 3a
_cod_depositor_comments
;
The following automatic conversions were performed:

'_symmetry_cell_setting' value 'Triclinic' changed to 'triclinic'
according to /home/saulius/struct/CIF-dictionaries/cif_core.dic
dictionary named 'cif_core.dic' version 2.4.2 from 2011-04-26.

Automatic conversion script
Id: cif_fix_values 1715 2011-07-08 13:25:40Z adriana 
;
_cod_database_code 1507542

loop_
_symmetry_equiv_pos_as_xyz
x,y,z
-x,-y,-z

loop_
_atom_site_aniso_label
_atom_site_aniso_U_11
_atom_site_aniso_U_22
_atom_site_aniso_U_33
_atom_site_aniso_U_23
_atom_site_aniso_U_13
_atom_site_aniso_U_12
O101 0.0614(8) 0.0302(7) 0.0304(6) -0.0015(5) 0.0003(5) -0.0131(6)
N101 0.0265(7) 0.0281(7) 0.0267(7) -0.0084(6) -0.0003(5) -0.0054(5)
N102 0.0309(7) 0.0274(7) 0.0250(7) -0.0074(6) -0.0013(5) -0.0043(6)
N103 0.0298(7) 0.0273(7) 0.0229(6) -0.0053(6) -0.0001(5) -0.0073(6)
N104 0.0244(7) 0.0299(7) 0.0371(7) -0.0125(6) -0.0013(5) -0.0034(5)
N105 0.0251(7) 0.0316(7) 0.0271(7) -0.0111(6) -0.0024(5) -0.0014(5)
C101 0.0201(7) 0.0253(8) 0.0275(8) -0.0069(7) 0.0008(6) -0.0030(6)
C102 0.0285(8) 0.0252(8) 0.0329(9) -0.0071(7) 0.0015(7) -0.0040(6)
C103 0.0289(8) 0.0257(9) 0.0371(9) -0.0109(7) 0.0006(7) -0.0060(7)
C104 0.0217(8) 0.0297(9) 0.0334(8) -0.0130(7) 0.0000(6) -0.0027(6)
C105 0.0441(10) 0.0394(10) 0.0363(9) -0.0153(8) -0.0029(8) -0.0105(8)
C106 0.0188(7) 0.0290(8) 0.0305(8) -0.0107(7) -0.0012(6) 0.0000(6)
C107 0.0229(8) 0.0389(10) 0.0356(9) -0.0161(8) -0.0051(7) 0.0029(7)
C108 0.0282(9) 0.0422(10) 0.0420(10) -0.0238(8) -0.0058(7) 0.0001(7)
C109 0.0220(8) 0.0334(9) 0.0475(10) -0.0206(8) -0.0020(7) 0.0001(7)
C110 0.0485(11) 0.0508(12) 0.0323(9) -0.0139(8) -0.0110(8) -0.0032(9)
C111 0.0457(11) 0.0391(11) 0.0611(12) -0.0208(9) -0.0077(9) -0.0088(8)
O201 0.0468(7) 0.0312(7) 0.0355(6) -0.0038(5) 0.0097(5) -0.0096(5)
N201 0.0294(7) 0.0266(7) 0.0283(7) -0.0084(6) 0.0010(5) -0.0034(5)
N202 0.0270(7) 0.0249(7) 0.0235(6) -0.0073(5) 0.0002(5) -0.0045(5)
N203 0.0296(7) 0.0254(7) 0.0286(7) -0.0085(6) 0.0048(5) -0.0080(6)
N204 0.0336(7) 0.0259(7) 0.0351(7) -0.0078(6) -0.0039(6) -0.0061(6)
N205 0.0254(7) 0.0309(7) 0.0278(6) -0.0120(6) -0.0026(5) -0.0051(5)
C201 0.0261(8) 0.0248(8) 0.0232(7) -0.0062(6) -0.0041(6) -0.0067(6)
C202 0.0357(9) 0.0256(8) 0.0259(8) -0.0034(7) -0.0055(7) -0.0063(7)
C203 0.0390(9) 0.0226(8) 0.0301(8) -0.0067(7) -0.0036(7) -0.0036(7)
C204 0.0346(9) 0.0260(8) 0.0276(8) -0.0079(7) -0.0054(6) -0.0014(7)
C205 0.0495(11) 0.0329(10) 0.0432(10) -0.0124(8) 0.0047(8) 0.0022(8)
C206 0.0249(8) 0.0281(8) 0.0270(8) -0.0103(7) -0.0040(6) -0.0054(6)
C207 0.0240(8) 0.0379(10) 0.0328(8) -0.0171(7) -0.0072(6) -0.0017(7)
C208 0.0315(9) 0.0340(10) 0.0412(9) -0.0181(8) -0.0090(7) 0.0027(7)
C209 0.0339(9) 0.0286(9) 0.0420(9) -0.0128(7) -0.0117(7) -0.0012(7)
C210 0.0306(9) 0.0496(11) 0.0409(10) -0.0224(8) 0.0018(7) -0.0052(8)
C211 0.0494(11) 0.0301(10) 0.0655(13) -0.0103(9) -0.0057(9) -0.0030(8)

loop_
_atom_site_label
_atom_site_type_symbol
_atom_site_thermal_displace_type
_atom_site_fract_x
_atom_site_fract_y
_atom_site_fract_z
_atom_site_occupancy
_atom_site_U_iso_or_equiv
_atom_site_calc_flag
_atom_site_refinement_flags
O101 O Uani 0.40626(16) 0.39750(11) 0.41954(8) 1.000 0.0424(4) . .
N101 N Uani 0.33052(16) 0.13630(12) 0.68147(8) 1.000 0.0273(4) . .
N102 N Uani 0.34607(17) 0.20105(12) 0.51436(9) 1.000 0.0282(4) . .
N103 N Uani 0.26971(17) 0.00014(12) 0.60814(9) 1.000 0.0272(4) . .
N104 N Uani 0.18446(16) -0.15961(12) 0.56779(9) 1.000 0.0303(4) . .
N105 N Uani 0.26388(16) 0.02978(12) 0.44629(8) 1.000 0.0279(4) . .
C101 C Uani 0.31645(18) 0.11576(14) 0.60131(10) 1.000 0.0251(4) . .
C102 C Uani 0.3900(2) 0.32294(15) 0.50099(11) 1.000 0.0300(5) . .
C103 C Uani 0.4124(2) 0.34269(16) 0.58759(11) 1.000 0.0306(5) . .
C104 C Uani 0.38318(19) 0.25166(15) 0.67263(11) 1.000 0.0280(5) . .
C105 C Uani 0.4092(2) 0.26827(17) 0.76451(11) 1.000 0.0386(6) . .
C106 C Uani 0.23777(18) -0.04358(14) 0.53629(10) 1.000 0.0264(4) . .
C107 C Uani 0.2321(2) -0.01693(16) 0.37900(11) 1.000 0.0322(5) . .
C108 C Uani 0.1775(2) -0.13538(17) 0.40405(12) 1.000 0.0353(6) . .
C109 C Uani 0.1557(2) -0.20582(15) 0.49983(12) 1.000 0.0332(5) . .
C110 C Uani 0.2606(2) 0.06749(18) 0.27840(11) 1.000 0.0433(6) . .
C111 C Uani 0.1016(3) -0.33675(17) 0.53334(14) 1.000 0.0467(7) . .
O201 O Uani 0.16406(15) 0.33036(10) -0.03094(8) 1.000 0.0408(4) . .
N201 N Uani -0.18669(16) 0.15527(12) 0.19101(8) 1.000 0.0288(4) . .
N202 N Uani 0.05343(16) 0.15196(12) 0.06750(8) 1.000 0.0255(4) . .
N203 N Uani -0.05038(18) -0.03680(12) 0.16794(9) 1.000 0.0283(4) . .
N204 N Uani 0.05676(17) -0.24848(12) 0.18519(9) 1.000 0.0317(4) . .
N205 N Uani 0.20351(16) -0.08652(12) 0.06308(8) 1.000 0.0272(4) . .
C201 C Uani -0.06189(19) 0.09351(14) 0.14147(10) 1.000 0.0244(4) . .
C202 C Uani 0.0527(2) 0.28472(15) 0.03651(10) 1.000 0.0297(5) . .
C203 C Uani -0.0849(2) 0.35196(16) 0.08928(11) 1.000 0.0311(5) . .
C204 C Uani -0.1978(2) 0.28732(15) 0.16216(10) 1.000 0.0297(5) . .
C205 C Uani -0.3462(2) 0.35497(17) 0.21721(12) 1.000 0.0443(6) . .
C206 C Uani 0.07723(19) -0.12712(14) 0.13622(10) 1.000 0.0259(5) . .
C207 C Uani 0.3220(2) -0.17932(16) 0.03518(11) 1.000 0.0299(5) . .
C208 C Uani 0.3093(2) -0.30744(16) 0.08008(12) 1.000 0.0344(5) . .
C209 C Uani 0.1740(2) -0.33937(15) 0.15593(12) 1.000 0.0339(5) . .
C210 C Uani 0.4651(2) -0.13518(17) -0.04593(12) 1.000 0.0392(6) . .
C211 C Uani 0.1515(3) -0.47538(16) 0.20994(14) 1.000 0.0500(7) . .
H101 H Uiso 0.331(2) 0.1787(16) 0.4635(12) 1.000 0.0340 . .
H102 H Uiso 0.253(2) -0.0493(16) 0.6646(12) 1.000 0.0330 . .
H103 H Uiso 0.450(2) 0.4209(17) 0.5865(11) 1.000 0.0370 . .
H104 H Uiso 0.45790 0.34620 0.75160 1.000 0.0580 calc R
H105 H Uiso 0.49120 0.19660 0.79670 1.000 0.0580 calc R
H106 H Uiso 0.29540 0.27260 0.80440 1.000 0.0580 calc R
H107 H Uiso 0.154(2) -0.1697(17) 0.3593(12) 1.000 0.0420 . .
H108 H Uiso 0.16700 0.14050 0.26890 1.000 0.0650 calc R
H109 H Uiso 0.25750 0.02010 0.23520 1.000 0.0650 calc R
H110 H Uiso 0.37560 0.09610 0.26640 1.000 0.0650 calc R
H111 H Uiso 0.18940 -0.39640 0.57060 1.000 0.0700 calc R
H112 H Uiso 0.09460 -0.36330 0.47910 1.000 0.0700 calc R
H113 H Uiso -0.01400 -0.33450 0.57180 1.000 0.0700 calc R
H201 H Uiso 0.135(2) 0.0977(15) 0.0366(11) 1.000 0.0310 . .
H202 H Uiso -0.136(2) -0.0690(16) 0.2128(12) 1.000 0.0340 . .
H203 H Uiso -0.101(2) 0.4421(17) 0.0736(11) 1.000 0.0370 . .
H204 H Uiso -0.34990 0.44620 0.18990 1.000 0.0660 calc R
H205 H Uiso -0.32480 0.33030 0.28260 1.000 0.0660 calc R
H206 H Uiso -0.45930 0.33190 0.21440 1.000 0.0660 calc R
H207 H Uiso 0.396(2) -0.3732(17) 0.0594(11) 1.000 0.0410 . .
H208 H Uiso 0.41090 -0.06970 -0.09710 1.000 0.0590 calc R
H209 H Uiso 0.52610 -0.20650 -0.06820 1.000 0.0590 calc R
H210 H Uiso 0.55020 -0.10110 -0.02450 1.000 0.0590 calc R
H211 H Uiso 0.21350 -0.50310 0.26530 1.000 0.0750 calc R
H212 H Uiso 0.20100 -0.52930 0.16960 1.000 0.0750 calc R
H213 H Uiso 0.02570 -0.48110 0.22960 1.000 0.0750 calc R

loop_
_atom_type_symbol
_atom_type_description
_atom_type_scat_dispersion_real
_atom_type_scat_dispersion_imag
_atom_type_scat_source
O O 0.0106 0.0060 'International Tables Vol C Tables 4.2.6.8 and 6.1.1.4'
N N 0.0061 0.0033 'International Tables Vol C Tables 4.2.6.8 and 6.1.1.4'
H H 0.0000 0.0000 'International Tables Vol C Tables 4.2.6.8 and 6.1.1.4'
C C 0.0033 0.0016 'International Tables Vol C Tables 4.2.6.8 and 6.1.1.4'

loop_
_geom_angle_atom_site_label_1
_geom_angle_atom_site_label_2
_geom_angle_atom_site_label_3
_geom_angle
_geom_angle_publ_flag
C101 N101 C104 116.07(13) yes
C101 N102 C102 122.93(13) yes
C101 N103 C106 128.99(13) yes
C106 N104 C109 115.56(13) yes
C106 N105 C107 116.46(14) yes
C102 N102 H101 119.8(11) no
C101 N102 H101 117.2(11) no
C106 N103 H102 116.2(12) no
C101 N103 H102 114.7(12) no
C201 N201 C204 116.14(13) yes
C201 N202 C202 123.03(13) yes
C201 N203 C206 129.85(13) yes
C206 N204 C209 115.93(13) yes
C206 N205 C207 115.87(14) yes
C202 N202 H201 121.1(10) no
C201 N202 H201 115.9(10) no
C206 N203 H202 114.9(12) no
C201 N203 H202 115.3(12) no
N101 C101 N102 123.72(14) yes
N102 C101 N103 119.18(13) yes
N101 C101 N103 117.10(13) yes
O101 C102 C103 128.08(16) yes
N102 C102 C103 113.09(14) yes
O101 C102 N102 118.83(14) yes
C102 C103 C104 120.73(16) no
C103 C104 C105 122.04(15) no
N101 C104 C103 123.30(14) yes
N101 C104 C105 114.65(13) yes
N103 C106 N104 114.06(13) yes
N103 C106 N105 118.58(14) yes
N104 C106 N105 127.35(14) yes
N105 C107 C110 115.62(15) yes
C108 C107 C110 123.77(15) no
N105 C107 C108 120.61(14) yes
C107 C108 C109 118.87(16) no
N104 C109 C108 121.15(16) yes
N104 C109 C111 116.33(15) yes
C108 C109 C111 122.52(16) no
C102 C103 H103 120.3(9) no
C104 C103 H103 119.0(9) no
H104 C105 H106 109.50 no
H104 C105 H105 109.44 no
C104 C105 H106 109.50 no
C104 C105 H104 109.47 no
H105 C105 H106 109.42 no
C104 C105 H105 109.49 no
C107 C108 H107 122.5(11) no
C109 C108 H107 118.7(11) no
H108 C110 H109 109.47 no
C107 C110 H110 109.46 no
H108 C110 H110 109.49 no
H109 C110 H110 109.46 no
C107 C110 H109 109.48 no
C107 C110 H108 109.47 no
H112 C111 H113 109.43 no
H111 C111 H113 109.51 no
C109 C111 H113 109.47 no
H111 C111 H112 109.49 no
C109 C111 H111 109.47 no
C109 C111 H112 109.45 no
N201 C201 N202 123.66(14) yes
N202 C201 N203 119.27(14) yes
N201 C201 N203 117.07(13) yes
O201 C202 N202 118.96(14) yes
O201 C202 C203 127.76(16) yes
N202 C202 C203 113.27(13) yes
C202 C203 C204 120.64(16) no
C203 C204 C205 122.01(16) no
N201 C204 C203 123.21(15) yes
N201 C204 C205 114.77(13) yes
N203 C206 N205 118.95(14) yes
N204 C206 N205 127.46(14) yes
N203 C206 N204 113.59(13) yes
N205 C207 C208 120.87(14) yes
N205 C207 C210 116.40(15) yes
C208 C207 C210 122.74(16) no
C207 C208 C209 118.68(16) no
N204 C209 C211 116.31(15) yes
C208 C209 C211 122.53(16) no
N204 C209 C208 121.16(16) yes
C202 C203 H203 121.0(10) no
C204 C203 H203 118.4(10) no
C204 C205 H204 109.46 no
C204 C205 H205 109.49 no
C204 C205 H206 109.47 no
H204 C205 H205 109.49 no
H204 C205 H206 109.46 no
H205 C205 H206 109.44 no
C207 C208 H207 119.9(10) no
C209 C208 H207 121.4(10) no
C207 C210 H208 109.49 no
C207 C210 H209 109.46 no
C207 C210 H210 109.47 no
H208 C210 H209 109.48 no
H208 C210 H210 109.50 no
H209 C210 H210 109.43 no
C209 C211 H211 109.47 no
C209 C211 H212 109.46 no
C209 C211 H213 109.46 no
H211 C211 H212 109.45 no
H211 C211 H213 109.49 no
H212 C211 H213 109.50 no

loop_
_geom_bond_atom_site_label_1
_geom_bond_atom_site_label_2
_geom_bond_distance
_geom_bond_publ_flag
O101 C102 1.2298(19) yes
O201 C202 1.2320(19) yes
N101 C104 1.380(2) yes
N101 C101 1.3132(19) yes
N102 C102 1.405(2) yes
N102 C101 1.3470(19) yes
N103 C101 1.370(2) yes
N103 C106 1.387(2) yes
N104 C106 1.342(2) yes
N104 C109 1.342(2) yes
N105 C107 1.346(2) yes
N105 C106 1.3283(18) yes
N102 H101 0.903(17) no
N103 H102 0.846(17) no
N201 C201 1.315(2) yes
N201 C204 1.381(2) yes
N202 C201 1.3491(19) yes
N202 C202 1.397(2) yes
N203 C206 1.388(2) yes
N203 C201 1.363(2) yes
N204 C209 1.339(2) yes
N204 C206 1.336(2) yes
N205 C207 1.350(2) yes
N205 C206 1.3375(19) yes
N202 H201 0.942(16) no
N203 H202 0.883(17) no
C102 C103 1.422(2) no
C103 C104 1.356(2) no
C104 C105 1.492(2) no
C107 C110 1.493(2) no
C107 C108 1.376(3) no
C108 C109 1.386(2) no
C109 C111 1.495(3) no
C103 H103 0.964(19) no
C105 H105 0.9606 no
C105 H104 0.9600 no
C105 H106 0.9598 no
C108 H107 0.927(18) no
C110 H110 0.9598 no
C110 H108 0.9601 no
C110 H109 0.9605 no
C111 H113 0.9598 no
C111 H111 0.9594 no
C111 H112 0.9591 no
C202 C203 1.429(2) no
C203 C204 1.355(2) no
C204 C205 1.495(2) no
C207 C208 1.380(3) no
C207 C210 1.496(2) no
C208 C209 1.388(2) no
C209 C211 1.494(3) no
C203 H203 0.941(19) no
C205 H204 0.9605 no
C205 H205 0.9593 no
C205 H206 0.9604 no
C208 H207 0.972(18) no
C210 H208 0.9599 no
C210 H209 0.9599 no
C210 H210 0.9599 no
C211 H211 0.9603 no
C211 H212 0.9602 no
C211 H213 0.9596 no

loop_
_geom_contact_atom_site_label_1
_geom_contact_atom_site_label_2
_geom_contact_distance
_geom_contact_site_symmetry_2
_geom_contact_publ_flag
O101 C205 3.367(2) 1_655 no
O101 C103 3.410(2) 2_666 no
O101 H205 2.7855 1_655 no
O101 H211 2.7633 1_565 no
O101 H103 2.455(18) 2_666 no
O201 C210 3.344(2) 2_655 no
O201 C203 3.312(2) 2_565 no
O201 H106 2.6997 1_554 no
O201 H203 2.373(19) 2_565 no
O201 H209 2.8910 2_655 no
N101 N203 2.8987(19) 2_556 no
N101 C107 3.408(2) 2_656 no
N102 N105 2.648(2) . no
N102 C106 3.388(2) 2_656 no
N103 N201 2.9574(18) 2_556 no
N105 N102 2.648(2) . no
N105 C101 3.349(2) 2_656 no
N201 N103 2.9574(18) 2_556 no
N101 H202 2.016(17) 2_556 no
N201 C210 3.384(2) 2_555 no
N202 C207 3.410(2) 2_555 no
N202 N205 2.688(2) . no
N203 N101 2.8987(19) 2_556 no
N104 H205 2.6581 2_556 no
N105 H101 1.933(18) . no
N205 N202 2.688(2) . no
N205 C201 3.446(2) 2_555 no
N201 H208 2.8627 2_555 no
N201 H102 2.115(17) 2_556 no
N204 H106 2.7266 2_556 no
N205 H201 1.938(17) . no
N205 H210 2.9356 2_655 no
C101 C107 3.440(2) 2_656 no
C101 N105 3.349(2) 2_656 no
C102 C109 3.452(2) 2_656 no
C103 O101 3.410(2) 2_666 no
C103 C109 3.546(2) 2_656 no
C103 C108 3.495(3) 2_656 no
C104 C108 3.469(2) 2_656 no
C106 C107 3.581(2) 2_556 no
C106 N102 3.388(2) 2_656 no
C106 C108 3.519(2) 2_556 no
C107 C106 3.581(2) 2_556 no
C107 N101 3.408(2) 2_656 no
C107 C101 3.440(2) 2_656 no
C108 C104 3.469(2) 2_656 no
C108 C106 3.519(2) 2_556 no
C108 C103 3.495(3) 2_656 no
C109 C103 3.546(2) 2_656 no
C109 C102 3.452(2) 2_656 no
C110 C201 3.392(2) . no
C101 H202 2.790(17) 2_556 no
C201 C210 3.514(2) 2_555 no
C201 C110 3.392(2) . no
C201 C207 3.368(2) 2_555 no
C201 N205 3.446(2) 2_555 no
C202 C209 3.448(2) 2_555 no
C202 C208 3.456(2) 2_555 no
C103 H111 3.0162 1_565 no
C203 O201 3.312(2) 2_565 no
C203 C208 3.507(2) 2_555 no
C104 H202 2.951(17) 2_556 no
C205 O101 3.367(2) 1_455 no
C106 H101 2.546(18) . no
C207 C201 3.368(2) 2_555 no
C207 N202 3.410(2) 2_555 no
C208 C203 3.507(2) 2_555 no
C208 C202 3.456(2) 2_555 no
C209 C202 3.448(2) 2_555 no
C210 C201 3.514(2) 2_555 no
C210 O201 3.344(2) 2_655 no
C210 N201 3.384(2) 2_555 no
C201 H208 2.9424 2_555 no
C201 H109 2.8803 . no
C201 H102 2.921(17) 2_556 no
C201 H108 3.0282 . no
C202 H203 3.012(18) 2_565 no
C203 H203 3.097(17) 2_565 no
C204 H102 3.080(17) 2_556 no
C206 H201 2.541(17) . no
C207 H105 3.0419 2_656 no
H101 N105 1.933(18) . no
H101 C106 2.546(18) . no
H102 C204 3.080(17) 2_556 no
H102 H202 2.52(2) 2_556 no
H102 C201 2.921(17) 2_556 no
H102 N201 2.115(17) 2_556 no
H103 H104 2.3375 . no
H103 H111 2.5286 1_565 no
H103 O101 2.455(18) 2_666 no
H104 H103 2.3375 . no
H105 C207 3.0419 2_656 no
H106 O201 2.6997 1_556 no
H106 N204 2.7266 2_556 no
H107 H109 2.4716 . no
H107 H112 2.3750 . no
H108 C201 3.0282 . no
H109 H107 2.4716 . no
H109 C201 2.8803 . no
H111 H103 2.5286 1_545 no
H111 C103 3.0162 1_545 no
H112 H107 2.3750 . no
H201 N205 1.938(17) . no
H201 C206 2.541(17) . no
H201 H210 2.3840 2_655 no
H202 N101 2.016(17) 2_556 no
H202 C101 2.790(17) 2_556 no
H202 C104 2.951(17) 2_556 no
H202 H102 2.52(2) 2_556 no
H203 H204 2.3268 . no
H203 O201 2.373(19) 2_565 no
H203 C202 3.012(18) 2_565 no
H203 C203 3.097(17) 2_565 no
H203 H203 2.56(2) 2_565 no
H204 H203 2.3268 . no
H205 O101 2.7855 1_455 no
H205 N104 2.6581 2_556 no
H207 H209 2.4089 . no
H207 H212 2.4934 . no
H208 N201 2.8627 2_555 no
H208 C201 2.9424 2_555 no
H209 H207 2.4089 . no
H209 O201 2.8910 2_655 no
H210 N205 2.9356 2_655 no
H210 H201 2.3840 2_655 no
H210 H210 2.5186 2_655 no
H211 O101 2.7633 1_545 no
H212 H207 2.4934 . no

loop_
_geom_hbond_atom_site_label_D
_geom_hbond_atom_site_label_H
_geom_hbond_atom_site_label_A
_geom_hbond_distance_DH
_geom_hbond_distance_HA
_geom_hbond_distance_DA
_geom_hbond_angle_DHA
_geom_hbond_site_symmetry_A
_geom_hbond_publ_flag
N102 H101 N105 0.903(17) 1.933(18) 2.648(2) 134.9(15) . yes
N103 H102 N201 0.846(17) 2.115(17) 2.9574(18) 173.1(17) 2_556 yes
N202 H201 N205 0.942(16) 1.938(17) 2.688(2) 135.0(13) . yes
N203 H202 N101 0.883(17) 2.016(17) 2.8987(19) 177.2(13) 2_556 yes
C103 H103 O101 0.964(19) 2.455(18) 3.410(2) 171.1(14) 2_666 yes
C203 H203 O201 0.941(19) 2.373(19) 3.312(2) 175.5(14) 2_565 yes

loop_
_geom_torsion_atom_site_label_1
_geom_torsion_atom_site_label_2
_geom_torsion_atom_site_label_3
_geom_torsion_atom_site_label_4
_geom_torsion
_geom_torsion_publ_flag
H101 N102 C102 O101 0.4(12) no
H101 N102 C101 N101 -178.9(12) no
H101 N102 C101 N103 1.4(12) no
H101 N102 C102 C103 -178.9(12) no
H102 N103 C106 N105 -179.3(13) no
H102 N103 C101 N101 0.3(12) no
H102 N103 C101 N102 179.9(12) no
H102 N103 C106 N104 0.0(13) no
C201 N201 C204 C205 177.44(13) no
C201 N201 C204 C203 -2.1(2) no
C204 N201 C201 N202 1.2(2) no
C204 N201 C201 N203 -179.09(13) no
C201 N202 C202 O201 179.14(14) no
C201 N202 C202 C203 -1.5(2) no
C202 N202 C201 N201 0.6(2) no
C202 N202 C201 N203 -179.08(13) no
C206 N203 C201 N201 -172.56(14) no
C206 N203 C201 N202 7.1(2) no
C201 N203 C206 N204 173.40(15) no
C201 N203 C206 N205 -6.5(2) no
C209 N204 C206 N205 -1.7(2) no
C206 N204 C209 C208 0.9(2) no
C206 N204 C209 C211 -179.67(15) no
C209 N204 C206 N203 178.49(13) no
C206 N205 C207 C210 -179.40(13) no
C207 N205 C206 N203 -179.26(13) no
C207 N205 C206 N204 0.9(2) no
C206 N205 C207 C208 0.6(2) no
N102 C102 C103 H103 176.2(12) no
O101 C102 C103 H103 -3.0(12) no
H103 C103 C104 C105 -0.6(12) no
H103 C103 C104 N101 -179.5(11) no
N101 C104 C105 H104 173.85 no
C103 C104 C105 H105 -125.09 no
C103 C104 C105 H106 114.94 no
N101 C104 C105 H105 53.88 no
N101 C104 C105 H106 -66.09 no
C103 C104 C105 H104 -5.11 no
N105 C107 C108 H107 179.6(13) no
C108 C107 C110 H110 -130.80 no
C110 C107 C108 H107 -0.6(13) no
N105 C107 C110 H108 -70.99 no
C108 C107 C110 H108 109.18 no
C108 C107 C110 H109 -10.82 no
N105 C107 C110 H110 49.03 no
N105 C107 C110 H109 169.01 no
H107 C108 C109 C111 2.0(12) no
H107 C108 C109 N104 -178.7(12) no
N104 C109 C111 H111 -55.12 no
C108 C109 C111 H112 4.17 no
C108 C109 C111 H111 124.18 no
N104 C109 C111 H113 64.93 no
C108 C109 C111 H113 -115.77 no
N104 C109 C111 H112 -175.13 no
N202 C202 C203 C204 0.7(2) no
O201 C202 C203 C204 179.97(15) no
C202 C203 C204 C205 -178.41(14) no
C202 C203 C204 N201 1.1(2) no
N205 C207 C208 C209 -1.2(2) no
C210 C207 C208 C209 178.80(15) no
C207 C208 C209 N204 0.4(2) no
C207 C208 C209 C211 -178.97(17) no

loop_
_cod_related_entry_id
_cod_related_entry_database
_cod_related_entry_code
1 ChemSpider 4401449
